data_7212569
loop_
_publ_author_name
'Zang, Hong-Ying'
'Tan, Ke'
'Guan, Wei'
'Li, Shun-Li'
'Yang, Guang-Sheng'
'Shao, Kui-Zhan'
'Yan, Li-Kai'
'Su, Zhong-Min'

_publ_section_title
;
 Inorganic--organic hybrid compounds based on the co-existence of
 different isomers or forms of polymolybdate
;
_journal_issue 11
_journal_name_full CrystEngComm
_journal_page_first 3684
_journal_paper_doi 10.1039/c001593h
_journal_volume 12
_journal_year 2010
_chemical_formula_moiety 'C36 H64 Co2 Mo16 N12 O66'
_chemical_formula_sum 'C36 H64 Co2 Mo16 N12 O66'
_chemical_formula_weight 3373.84
_chemical_name_systematic
;
?
;
_space_group_IT_number 2
_symmetry_cell_setting triclinic
_symmetry_space_group_name_Hall '-P 1'
_symmetry_space_group_name_H-M 'P -1'
_atom_sites_solution_hydrogens geom
_atom_sites_solution_primary direct
_atom_sites_solution_secondary difmap
_audit_creation_method SHELXL-97
_cell_angle_alpha 85.217(1)
_cell_angle_beta 76.214(1)
_cell_angle_gamma 72.187(1)
_cell_formula_units_Z 1
_cell_length_a 10.467(6)
_cell_length_b 13.725(8)
_cell_length_c 15.932(1)
_cell_measurement_reflns_used 'total reflection'
_cell_measurement_temperature 293(2)
_cell_measurement_theta_max 26.04
_cell_measurement_theta_min 1.33
_cell_volume 2116.2(17)
_computing_cell_refinement 'Bruker SMART'
_computing_data_collection 'Bruker SMART'
_computing_data_reduction 'Bruker SMART'
_computing_molecular_graphics 'Bruker SHELXTL'
_computing_publication_material 'Bruker SHELXTL'
_computing_structure_refinement 'SHELXL-97 (Sheldrick, 1997)'
_computing_structure_solution 'SHELXS-97 (Sheldrick, 1990)'
_diffrn_ambient_temperature 293(2)
_diffrn_measured_fraction_theta_full 0.991
_diffrn_measured_fraction_theta_max 0.991
_diffrn_measurement_device_type 'Bruker SMART APEX II CCD area-detector'
_diffrn_measurement_method '\f and \w scans'
_diffrn_radiation_monochromator graphite
_diffrn_radiation_source 'fine-focus sealed tube'
_diffrn_radiation_type MoK\a
_diffrn_radiation_wavelength 0.71069
_diffrn_reflns_av_R_equivalents 0.0214
_diffrn_reflns_av_sigmaI/netI 0.0434
_diffrn_reflns_limit_h_max 12
_diffrn_reflns_limit_h_min -7
_diffrn_reflns_limit_k_max 16
_diffrn_reflns_limit_k_min -15
_diffrn_reflns_limit_l_max 18
_diffrn_reflns_limit_l_min -15
_diffrn_reflns_number 10741
_diffrn_reflns_theta_full 25.00
_diffrn_reflns_theta_max 25.00
_diffrn_reflns_theta_min 2.03
_diffrn_standards_interval_time 0
_diffrn_standards_number 0
_exptl_absorpt_coefficient_mu 2.780
_exptl_absorpt_correction_T_max 0.512
_exptl_absorpt_correction_T_min 0.333
_exptl_absorpt_correction_type multi-scan
_exptl_absorpt_process_details 'SADABS (Sheldrick, 1996)'
_exptl_crystal_colour pink
_exptl_crystal_density_diffrn 2.625
_exptl_crystal_density_method 'not measured'
_exptl_crystal_description block
_exptl_crystal_F_000 1590
_exptl_crystal_size_max 0.42
_exptl_crystal_size_mid 0.34
_exptl_crystal_size_min 0.24
_refine_diff_density_max 1.015
_refine_diff_density_min -1.888
_refine_diff_density_rms 0.175
_refine_ls_extinction_method none
_refine_ls_goodness_of_fit_ref 1.037
_refine_ls_hydrogen_treatment constr
_refine_ls_matrix_type full
_refine_ls_number_parameters 607
_refine_ls_number_reflns 7386
_refine_ls_number_restraints 0
_refine_ls_restrained_S_all 1.037
_refine_ls_R_factor_all 0.0495
_refine_ls_R_factor_gt 0.0390
_refine_ls_shift/su_max 0.001
_refine_ls_shift/su_mean 0.000
_refine_ls_structure_factor_coef Fsqd
_refine_ls_weighting_details 'calc w=1/[\s^2^(Fo^2^)+(0.0636P)^2^+2.7178P] where P=(Fo^2^+2Fc^2^)/3'
_refine_ls_weighting_scheme calc
_refine_ls_wR_factor_gt 0.1006
_refine_ls_wR_factor_ref 0.1087
_reflns_number_gt 6092
_reflns_number_total 7386
_reflns_threshold_expression >2sigma(I)
_cod_data_source_file c001593h.txt
_cod_data_source_block 2
_cod_depositor_comments
;
The following automatic conversions were performed:

'_symmetry_cell_setting' value 'Triclinic' changed to 'triclinic'
according to /home/saulius/struct/CIF-dictionaries/cif_core.dic
dictionary named 'cif_core.dic' version 2.4.2 from 2011-04-26.

Automatic conversion script
Id: cif_fix_values 1891 2012-01-12 08:04:46Z andrius 
;
_cod_original_cell_volume 2116.2(14)
_cod_original_sg_symbol_H-M P-1
_cod_database_code 7212569

loop_
_symmetry_equiv_pos_as_xyz
'x, y, z'
'-x, -y, -z'

loop_
_atom_site_label
_atom_site_type_symbol
_atom_site_fract_x
_atom_site_fract_y
_atom_site_fract_z
_atom_site_U_iso_or_equiv
_atom_site_adp_type
_atom_site_occupancy
_atom_site_symmetry_multiplicity
_atom_site_calc_flag
_atom_site_refinement_flags
C1 C 0.8825(7) 0.8173(5) 0.6657(5) 0.0277(15) Uani 1 1 d .
H1 H 0.8042 0.8396 0.7097 0.033 Uiso 1 1 calc R
C2 C 1.0076(7) 0.8243(5) 0.6656(5) 0.0321(16) Uani 1 1 d .
H2 H 1.0314 0.8522 0.7088 0.039 Uiso 1 1 calc R
C3 C 1.0183(6) 0.7509(4) 0.5450(4) 0.0176(13) Uani 1 1 d .
C4 C 1.0823(6) 0.7014(4) 0.4605(4) 0.0193(13) Uani 1 1 d .
C5 C 1.2190(7) 0.6726(5) 0.3311(5) 0.0283(15) Uani 1 1 d .
H5A H 1.2728 0.6809 0.2770 0.034 Uiso 1 1 calc R
C6 C 1.1967(7) 0.5849(5) 0.3663(4) 0.0271(15) Uani 1 1 d .
H6 H 1.2341 0.5214 0.3397 0.033 Uiso 1 1 calc R
C7 C 1.2439(6) 0.7643(5) 0.5710(5) 0.0281(15) Uani 1 1 d .
H7A H 1.2635 0.8278 0.5768 0.034 Uiso 1 1 calc R
H7B H 1.2843 0.7411 0.5120 0.034 Uiso 1 1 calc R
C8 C 1.3072(6) 0.6846(5) 0.6328(5) 0.0311(17) Uani 1 1 d .
C9 C 1.3269(9) 0.5838(7) 0.6250(7) 0.057(2) Uani 1 1 d .
H9 H 1.3033 0.5609 0.5792 0.068 Uiso 1 1 calc R
C10 C 1.3462(7) 0.7154(6) 0.6996(5) 0.0340(17) Uani 1 1 d .
H10 H 1.3337 0.7846 0.7068 0.041 Uiso 1 1 calc R
C11 C 1.3822(11) 0.5135(7) 0.6847(7) 0.066(3) Uani 1 1 d .
H11 H 1.3910 0.4443 0.6811 0.079 Uiso 1 1 calc R
C12 C 1.4218(8) 0.5469(7) 0.7466(6) 0.052(2) Uani 1 1 d .
H12 H 1.4638 0.5004 0.7850 0.063 Uiso 1 1 calc R
C13 C 1.1280(7) 0.8562(5) 0.3728(4) 0.0256(15) Uani 1 1 d .
H13A H 1.2162 0.8698 0.3614 0.031 Uiso 1 1 calc R
H13B H 1.0686 0.8955 0.4227 0.031 Uiso 1 1 calc R
C14 C 1.0644(6) 0.8881(4) 0.2955(4) 0.0219(14) Uani 1 1 d .
C15 C 0.9491(7) 0.8619(5) 0.2914(5) 0.0302(16) Uani 1 1 d .
H15 H 0.9124 0.8232 0.3359 0.036 Uiso 1 1 calc R
C16 C 1.1192(7) 0.9406(6) 0.2256(5) 0.0357(18) Uani 1 1 d .
H16 H 1.1987 0.9577 0.2251 0.043 Uiso 1 1 calc R
C17 C 1.0574(9) 0.9680(6) 0.1564(6) 0.046(2) Uani 1 1 d .
H17 H 1.0951 1.0038 0.1099 0.055 Uiso 1 1 calc R
C18 C 0.9388(8) 0.9426(6) 0.1558(5) 0.0396(19) Uani 1 1 d .
H18 H 0.8961 0.9605 0.1094 0.048 Uiso 1 1 calc R
O1W O 1.0590(5) 0.5052(4) 0.6155(3) 0.0307(11) Uani 1 1 d .
O3 O 0.0433(4) 0.3945(3) 0.0044(3) 0.0226(10) Uani 1 1 d .
O2W O 0.4968(8) 0.6714(9) 0.8944(6) 0.121(4) Uani 1 1 d .
O4 O -0.2203(4) 0.3989(4) 0.0729(3) 0.0327(12) Uani 1 1 d .
O3W O 0.4757(8) 0.7599(6) 0.1843(5) 0.088(2) Uani 1 1 d .
O5 O -0.1571(4) 0.5047(3) -0.0782(3) 0.0276(10) Uani 1 1 d .
O4W O 0.3375(11) 0.7479(10) 0.0565(8) 0.052(3) Uani 0.50 1 d P
O6 O 0.0984(6) 0.3989(4) 0.2389(3) 0.0446(14) Uani 1 1 d .
O5W O 0.3764(18) 0.5581(16) 0.1226(18) 0.155(10) Uani 0.50 1 d P
O7 O -0.0222(5) 0.2966(4) 0.1520(3) 0.0357(12) Uani 1 1 d .
O6W O 0.3775(8) 0.9197(6) 0.9659(6) 0.088(2) Uani 1 1 d .
O8 O 0.2556(5) 0.2818(4) 0.1026(3) 0.0360(12) Uani 1 1 d .
O7W O 0.5988(7) 0.8824(6) 1.0720(5) 0.089(3) Uani 1 1 d .
O9 O -0.0975(4) 0.5145(3) 0.1433(3) 0.0254(10) Uani 1 1 d .
O8W O 0.6521(7) 0.9395(5) 0.8896(4) 0.0631(18) Uani 1 1 d .
O10 O -0.3288(5) 0.6053(4) 0.0736(3) 0.0356(12) Uani 1 1 d .
O11 O -0.0817(5) 0.2873(3) -0.0636(3) 0.0333(11) Uani 1 1 d .
O12 O 0.1869(5) 0.2712(4) -0.1519(3) 0.0390(13) Uani 1 1 d .
O13 O -0.0233(5) 0.3732(4) -0.2263(3) 0.0423(13) Uani 1 1 d .
O14 O 0.4190(5) 0.9254(4) 0.7662(3) 0.0318(11) Uani 1 1 d .
O15 O 0.6174(4) 1.0186(4) 0.7246(3) 0.0300(11) Uani 1 1 d .
O16 O 0.6364(4) 0.8719(3) 0.3034(3) 0.0199(9) Uani 1 1 d .
O17 O 0.4562(4) 0.7555(4) 0.3725(3) 0.0312(11) Uani 1 1 d .
O18 O 0.7286(4) 0.6722(3) 0.3563(3) 0.0282(11) Uani 1 1 d .
O19 O 0.4798(4) 0.9331(3) 0.4463(3) 0.0199(9) Uani 1 1 d .
O20 O 0.6710(4) 1.0280(3) 0.3842(3) 0.0214(9) Uani 1 1 d .
O22 O 0.7415(4) 0.8293(3) 0.4540(3) 0.0186(9) Uani 1 1 d .
O23 O 0.5606(4) 0.7370(3) 0.5180(3) 0.0217(10) Uani 1 1 d .
O24 O 0.6147(4) 0.8903(3) 0.6025(3) 0.0196(9) Uani 1 1 d .
O25 O 0.6497(5) 0.7034(3) 0.6744(3) 0.0303(11) Uani 1 1 d .
O26 O 0.8260(4) 0.6224(3) 0.5282(3) 0.0241(10) Uani 1 1 d .
O27 O 0.1068(5) 0.1587(4) 0.0196(4) 0.0430(13) Uani 1 1 d .
O28 O -0.1608(6) 0.1783(4) 0.0896(4) 0.0545(16) Uani 1 1 d .
O29 O 0.8159(4) 0.9919(3) 0.5086(3) 0.0277(10) Uani 1 1 d .
Co1 Co 1.0000 0.5000 0.5000 0.0185(3) Uani 1 2 d S
Co2 Co 0.5000 1.0000 1.0000 0.0476(4) Uani 1 2 d S
Mo1 Mo 0.59660(5) 0.77658(4) 0.39528(4) 0.01881(14) Uani 1 1 d .
Mo2 Mo 0.67790(5) 0.96929(4) 0.48534(3) 0.01559(13) Uani 1 1 d .
Mo3 Mo 0.49410(5) 0.99173(4) 0.68438(4) 0.01797(14) Uani 1 1 d .
Mo4 Mo -0.17786(5) 0.51239(4) 0.04581(4) 0.02323(15) Uani 1 1 d .
Mo5 Mo 0.70451(5) 0.73370(4) 0.57022(4) 0.01784(14) Uani 1 1 d .
Mo6 Mo 0.03240(6) 0.36260(4) -0.13350(4) 0.02704(15) Uani 1 1 d .
Mo7 Mo 0.10158(6) 0.37459(4) 0.13565(4) 0.02765(16) Uani 1 1 d .
Mo8 Mo -0.05040(6) 0.24796(5) 0.04979(5) 0.03343(17) Uani 1 1 d .
N1 N 0.8881(5) 0.7722(4) 0.5904(3) 0.0212(12) Uani 1 1 d .
N2 N 1.0941(5) 0.7823(4) 0.5894(4) 0.0237(12) Uani 1 1 d .
N3 N 1.1111(5) 0.6023(4) 0.4467(3) 0.0230(12) Uani 1 1 d .
N4 N 1.1472(5) 0.7465(4) 0.3907(3) 0.0226(12) Uani 1 1 d .
N5 N 1.4023(6) 0.6461(6) 0.7547(4) 0.0453(17) Uani 1 1 d .
H5 H 1.4265 0.6663 0.7965 0.054 Uiso 1 1 calc R
N6 N 0.8888(5) 0.8916(4) 0.2240(4) 0.0306(14) Uani 1 1 d .
H6A H 0.8143 0.8768 0.2251 0.037 Uiso 1 1 calc R

loop_
_atom_site_aniso_label
_atom_site_aniso_U_11
_atom_site_aniso_U_22
_atom_site_aniso_U_33
_atom_site_aniso_U_23
_atom_site_aniso_U_13
_atom_site_aniso_U_12
C1 0.022(3) 0.029(4) 0.028(4) -0.002(3) -0.005(3) -0.001(3)
C2 0.032(4) 0.032(4) 0.029(4) -0.010(3) -0.006(3) -0.003(3)
C3 0.012(3) 0.015(3) 0.026(4) 0.000(3) -0.008(2) -0.001(2)
C4 0.014(3) 0.016(3) 0.028(4) -0.001(3) -0.008(3) -0.003(2)
C5 0.024(4) 0.032(4) 0.026(4) 0.001(3) 0.001(3) -0.008(3)
C6 0.024(4) 0.021(3) 0.029(4) -0.006(3) 0.004(3) -0.002(3)
C7 0.016(3) 0.037(4) 0.036(4) 0.007(3) -0.009(3) -0.014(3)
C8 0.014(3) 0.031(4) 0.047(5) -0.003(3) 0.000(3) -0.010(3)
C9 0.055(6) 0.048(5) 0.078(7) -0.005(5) -0.027(5) -0.022(4)
C10 0.024(4) 0.040(4) 0.039(5) 0.001(3) -0.004(3) -0.013(3)
C11 0.082(7) 0.039(5) 0.091(8) 0.016(5) -0.039(6) -0.028(5)
C12 0.034(5) 0.059(6) 0.066(7) 0.021(5) -0.014(4) -0.019(4)
C13 0.032(4) 0.019(3) 0.028(4) 0.005(3) -0.010(3) -0.011(3)
C14 0.015(3) 0.016(3) 0.033(4) -0.002(3) -0.005(3) -0.002(2)
C15 0.023(4) 0.026(4) 0.036(4) -0.004(3) 0.004(3) -0.007(3)
C16 0.033(4) 0.039(4) 0.045(5) 0.017(4) -0.018(3) -0.021(3)
C17 0.051(5) 0.049(5) 0.042(5) 0.017(4) -0.010(4) -0.024(4)
C18 0.043(5) 0.036(4) 0.039(5) 0.003(4) -0.020(4) -0.003(4)
O1W 0.027(3) 0.035(3) 0.024(3) 0.000(2) -0.006(2) -0.001(2)
O3 0.021(2) 0.023(2) 0.023(2) -0.0025(18) -0.0054(18) -0.0030(18)
O2W 0.059(5) 0.215(11) 0.104(7) -0.020(7) -0.025(5) -0.054(6)
O4 0.020(2) 0.032(3) 0.042(3) 0.000(2) 0.000(2) -0.007(2)
O3W 0.075(5) 0.099(6) 0.082(6) -0.026(5) -0.004(4) -0.017(4)
O5 0.020(2) 0.030(3) 0.033(3) -0.003(2) -0.0102(19) -0.004(2)
O4W 0.033(6) 0.084(9) 0.052(8) 0.013(6) -0.014(5) -0.038(6)
O6 0.049(3) 0.040(3) 0.031(3) 0.001(2) -0.011(2) 0.008(3)
O5W 0.068(12) 0.145(17) 0.30(3) -0.021(18) -0.120(16) -0.035(12)
O7 0.043(3) 0.034(3) 0.027(3) 0.008(2) -0.004(2) -0.011(2)
O6W 0.064(5) 0.086(5) 0.118(7) -0.025(5) -0.014(4) -0.025(4)
O8 0.034(3) 0.032(3) 0.037(3) -0.002(2) -0.011(2) 0.000(2)
O7W 0.065(5) 0.102(6) 0.067(5) 0.016(4) -0.015(4) 0.020(4)
O9 0.024(2) 0.029(2) 0.018(2) 0.0000(19) -0.0017(18) -0.003(2)
O8W 0.058(4) 0.060(4) 0.059(4) -0.002(3) -0.004(3) -0.006(3)
O10 0.022(3) 0.036(3) 0.042(3) -0.007(2) -0.003(2) 0.000(2)
O11 0.035(3) 0.027(3) 0.040(3) -0.003(2) -0.011(2) -0.009(2)
O12 0.036(3) 0.033(3) 0.044(3) -0.015(2) -0.010(2) 0.000(2)
O13 0.042(3) 0.050(3) 0.037(3) -0.006(3) -0.019(2) -0.007(3)
O14 0.033(3) 0.030(3) 0.027(3) 0.004(2) -0.003(2) -0.006(2)
O15 0.021(2) 0.035(3) 0.034(3) -0.010(2) -0.007(2) -0.005(2)
O16 0.016(2) 0.018(2) 0.022(2) -0.0040(18) -0.0023(17) -0.0007(17)
O17 0.021(2) 0.033(3) 0.042(3) -0.004(2) -0.012(2) -0.008(2)
O18 0.023(2) 0.019(2) 0.036(3) -0.005(2) -0.004(2) 0.0024(19)
O19 0.014(2) 0.017(2) 0.026(3) -0.0043(18) -0.0040(17) -0.0011(17)
O20 0.018(2) 0.021(2) 0.024(3) -0.0011(18) -0.0021(18) -0.0058(18)
O22 0.017(2) 0.014(2) 0.022(2) -0.0001(17) -0.0047(17) -0.0021(17)
O23 0.013(2) 0.018(2) 0.034(3) 0.0014(19) -0.0040(18) -0.0041(17)
O24 0.016(2) 0.013(2) 0.026(2) -0.0021(18) -0.0024(17) -0.0002(17)
O25 0.026(3) 0.031(3) 0.033(3) 0.005(2) -0.008(2) -0.007(2)
O26 0.016(2) 0.016(2) 0.037(3) -0.0013(19) -0.0077(19) 0.0018(18)
O27 0.040(3) 0.036(3) 0.049(4) 0.000(3) -0.013(3) -0.004(2)
O28 0.053(4) 0.043(3) 0.072(5) 0.010(3) -0.012(3) -0.026(3)
O29 0.017(2) 0.027(2) 0.040(3) -0.003(2) -0.010(2) -0.0050(19)
Co1 0.0141(6) 0.0126(6) 0.0249(7) -0.0006(5) -0.0026(5) 0.0003(5)
Co2 0.0410(9) 0.0477(10) 0.0499(11) -0.0017(8) -0.0091(7) -0.0075(7)
Mo1 0.0139(3) 0.0142(3) 0.0273(3) -0.0034(2) -0.0052(2) -0.0015(2)
Mo2 0.0105(3) 0.0125(3) 0.0221(3) -0.0014(2) -0.0026(2) -0.0015(2)
Mo3 0.0145(3) 0.0164(3) 0.0201(3) -0.0020(2) -0.0041(2) 0.0002(2)
Mo4 0.0157(3) 0.0245(3) 0.0263(3) -0.0020(2) -0.0023(2) -0.0028(2)
Mo5 0.0117(3) 0.0130(3) 0.0251(3) 0.0006(2) -0.0025(2) 0.0004(2)
Mo6 0.0264(3) 0.0246(3) 0.0279(3) -0.0064(2) -0.0074(2) -0.0016(2)
Mo7 0.0281(3) 0.0250(3) 0.0253(3) 0.0002(2) -0.0082(2) 0.0004(3)
Mo8 0.0303(4) 0.0241(3) 0.0442(4) 0.0025(3) -0.0061(3) -0.0080(3)
N1 0.018(3) 0.019(3) 0.025(3) 0.000(2) -0.008(2) -0.001(2)
N2 0.024(3) 0.022(3) 0.025(3) -0.002(2) -0.007(2) -0.006(2)
N3 0.020(3) 0.024(3) 0.022(3) 0.003(2) -0.003(2) -0.005(2)
N4 0.022(3) 0.021(3) 0.022(3) 0.004(2) -0.002(2) -0.006(2)
N5 0.035(4) 0.065(5) 0.038(4) 0.007(3) -0.011(3) -0.018(3)
N6 0.018(3) 0.031(3) 0.043(4) -0.004(3) -0.009(3) -0.005(2)

loop_
_atom_type_symbol
_atom_type_description
_atom_type_scat_dispersion_real
_atom_type_scat_dispersion_imag
_atom_type_scat_source
C C 0.0033 0.0016 'International Tables Vol C Tables 4.2.6.8 and 6.1.1.4'
H H 0.0000 0.0000 'International Tables Vol C Tables 4.2.6.8 and 6.1.1.4'
O O 0.0106 0.0060 'International Tables Vol C Tables 4.2.6.8 and 6.1.1.4'
Co Co 0.3494 0.9721 'International Tables Vol C Tables 4.2.6.8 and 6.1.1.4'
Mo Mo -1.6832 0.6857 'International Tables Vol C Tables 4.2.6.8 and 6.1.1.4'
N N 0.0061 0.0033 'International Tables Vol C Tables 4.2.6.8 and 6.1.1.4'

loop_
_geom_angle_atom_site_label_1
_geom_angle_atom_site_label_2
_geom_angle_atom_site_label_3
_geom_angle
_geom_angle_site_symmetry_1
_geom_angle_site_symmetry_3
C2 C1 N1 109.3(6) . .
C2 C1 H1 125.3 . .
N1 C1 H1 125.3 . .
C1 C2 N2 106.9(6) . .
C1 C2 H2 126.5 . .
N2 C2 H2 126.5 . .
N1 C3 N2 109.4(5) . .
N1 C3 C4 129.9(5) . .
N2 C3 C4 120.7(5) . .
N3 C4 N4 110.0(5) . .
N3 C4 C3 124.9(6) . .
N4 C4 C3 123.7(5) . .
C6 C5 N4 106.2(6) . .
C6 C5 H5A 126.9 . .
N4 C5 H5A 126.9 . .
C5 C6 N3 110.4(6) . .
C5 C6 H6 124.8 . .
N3 C6 H6 124.8 . .
N2 C7 C8 110.3(5) . .
N2 C7 H7A 109.6 . .
C8 C7 H7A 109.6 . .
N2 C7 H7B 109.6 . .
C8 C7 H7B 109.6 . .
H7A C7 H7B 108.1 . .
C9 C8 C10 118.1(8) . .
C9 C8 C7 122.8(7) . .
C10 C8 C7 119.1(6) . .
C8 C9 C11 120.8(9) . .
C8 C9 H9 119.6 . .
C11 C9 H9 119.6 . .
N5 C10 C8 119.8(7) . .
N5 C10 H10 120.1 . .
C8 C10 H10 120.1 . .
C12 C11 C9 118.6(9) . .
C12 C11 H11 120.7 . .
C9 C11 H11 120.7 . .
C11 C12 N5 120.6(9) . .
C11 C12 H12 119.7 . .
N5 C12 H12 119.7 . .
N4 C13 C14 109.8(5) . .
N4 C13 H13A 109.7 . .
C14 C13 H13A 109.7 . .
N4 C13 H13B 109.7 . .
C14 C13 H13B 109.7 . .
H13A C13 H13B 108.2 . .
C15 C14 C16 117.2(6) . .
C15 C14 C13 119.9(6) . .
C16 C14 C13 122.9(6) . .
N6 C15 C14 121.0(6) . .
N6 C15 H15 119.5 . .
C14 C15 H15 119.5 . .
C17 C16 C14 120.7(7) . .
C17 C16 H16 119.6 . .
C14 C16 H16 119.6 . .
C16 C17 C18 120.4(7) . .
C16 C17 H17 119.8 . .
C18 C17 H17 119.8 . .
N6 C18 C17 117.4(7) . .
N6 C18 H18 121.3 . .
C17 C18 H18 121.3 . .
Mo4 O3 Mo7 92.51(16) 2_565 .
Mo4 O3 Mo6 91.37(16) 2_565 .
Mo7 O3 Mo6 161.7(2) . .
Mo4 O3 Mo4 104.85(17) 2_565 .
Mo7 O3 Mo4 98.18(16) . .
Mo6 O3 Mo4 98.08(16) . .
Mo4 O3 Mo8 163.8(2) 2_565 .
Mo7 O3 Mo8 85.73(14) . .
Mo6 O3 Mo8 85.58(14) . .
Mo4 O3 Mo8 91.29(14) . .
Mo4 O4 Mo8 118.9(2) . .
Mo4 O5 Mo7 109.0(2) . 2_565
Mo4 O5 Mo6 109.47(19) . .
Mo7 O5 Mo6 103.96(19) 2_565 .
Mo7 O7 Mo8 117.1(2) . .
Mo4 O9 Mo6 109.1(2) . 2_565
Mo4 O9 Mo7 109.62(19) . .
Mo6 O9 Mo7 105.09(19) 2_565 .
Mo6 O11 Mo8 116.6(2) . .
Mo1 O16 Mo3 114.8(2) . 2_676
Mo2 O19 Mo1 153.0(2) 2_676 .
Mo2 O19 Mo3 103.26(17) 2_676 2_676
Mo1 O19 Mo3 93.91(16) . 2_676
Mo2 O19 Mo2 102.83(17) 2_676 .
Mo1 O19 Mo2 95.99(14) . .
Mo3 O19 Mo2 95.56(15) 2_676 .
Mo2 O20 Mo3 117.5(2) . 2_676
Mo2 O22 Mo5 109.52(19) . .
Mo2 O22 Mo1 114.74(18) . .
Mo5 O22 Mo1 91.07(14) . .
Mo5 O23 Mo1 112.7(2) . .
Mo3 O24 Mo5 148.6(2) . .
Mo3 O24 Mo2 107.39(18) . .
Mo5 O24 Mo2 103.76(17) . .
Mo5 O26 Co1 164.2(3) . .
O26 Co1 O26 180.000(1) 2_766 .
O26 Co1 O1W 85.03(18) 2_766 .
O26 Co1 O1W 94.97(18) . .
O26 Co1 O1W 94.97(18) 2_766 2_766
O26 Co1 O1W 85.03(18) . 2_766
O1W Co1 O1W 180.000(1) . 2_766
O26 Co1 N3 91.35(19) 2_766 .
O26 Co1 N3 88.65(19) . .
O1W Co1 N3 88.1(2) . .
O1W Co1 N3 91.9(2) 2_766 .
O26 Co1 N3 88.65(19) 2_766 2_766
O26 Co1 N3 91.35(19) . 2_766
O1W Co1 N3 91.9(2) . 2_766
O1W Co1 N3 88.1(2) 2_766 2_766
N3 Co1 N3 180.00(17) . 2_766
O7W Co2 O7W 180.0(3) . 2_677
O7W Co2 O8W 89.0(3) . .
O7W Co2 O8W 91.0(3) 2_677 .
O7W Co2 O8W 91.0(3) . 2_677
O7W Co2 O8W 89.0(3) 2_677 2_677
O8W Co2 O8W 180.000(2) . 2_677
O7W Co2 O6W 95.3(4) . .
O7W Co2 O6W 84.7(4) 2_677 .
O8W Co2 O6W 88.1(3) . .
O8W Co2 O6W 91.9(3) 2_677 .
O7W Co2 O6W 84.7(4) . 2_677
O7W Co2 O6W 95.3(4) 2_677 2_677
O8W Co2 O6W 91.9(3) . 2_677
O8W Co2 O6W 88.1(3) 2_677 2_677
O6W Co2 O6W 180.0(4) . 2_677
O18 Mo1 O17 104.2(2) . .
O18 Mo1 O16 98.0(2) . .
O17 Mo1 O16 100.7(2) . .
O18 Mo1 O23 99.1(2) . .
O17 Mo1 O23 97.0(2) . .
O16 Mo1 O23 151.52(18) . .
O18 Mo1 O19 161.45(19) . .
O17 Mo1 O19 93.64(19) . .
O16 Mo1 O19 73.46(16) . .
O23 Mo1 O19 83.31(16) . .
O18 Mo1 O22 89.25(19) . .
O17 Mo1 O22 164.97(19) . .
O16 Mo1 O22 83.66(16) . .
O23 Mo1 O22 74.01(16) . .
O19 Mo1 O22 73.66(15) . .
O18 Mo1 Mo5 86.04(17) . .
O17 Mo1 Mo5 129.43(17) . .
O16 Mo1 Mo5 127.22(13) . .
O23 Mo1 Mo5 32.74(12) . .
O19 Mo1 Mo5 86.39(11) . .
O22 Mo1 Mo5 43.63(10) . .
O29 Mo2 O20 103.2(2) . .
O29 Mo2 O22 104.26(19) . .
O20 Mo2 O22 100.59(19) . .
O29 Mo2 O19 104.7(2) . 2_676
O20 Mo2 O19 98.23(19) . 2_676
O22 Mo2 O19 140.55(17) . 2_676
O29 Mo2 O24 98.6(2) . .
O20 Mo2 O24 158.06(18) . .
O22 Mo2 O24 75.80(16) . .
O19 Mo2 O24 73.87(17) 2_676 .
O29 Mo2 O19 178.01(19) . .
O20 Mo2 O19 75.65(17) . .
O22 Mo2 O19 74.43(15) . .
O19 Mo2 O19 77.17(17) 2_676 .
O24 Mo2 O19 82.59(15) . .
O14 Mo3 O15 103.7(2) . .
O14 Mo3 O24 105.2(2) . .
O15 Mo3 O24 97.9(2) . .
O14 Mo3 O16 102.6(2) . 2_676
O15 Mo3 O16 97.0(2) . 2_676
O24 Mo3 O16 144.20(18) . 2_676
O14 Mo3 O19 154.7(2) . 2_676
O15 Mo3 O19 101.6(2) . 2_676
O24 Mo3 O19 72.04(16) . 2_676
O16 Mo3 O19 73.15(16) 2_676 2_676
O14 Mo3 O20 83.5(2) . 2_676
O15 Mo3 O20 172.4(2) . 2_676
O24 Mo3 O20 82.10(16) . 2_676
O16 Mo3 O20 79.05(16) 2_676 2_676
O19 Mo3 O20 71.16(15) 2_676 2_676
O10 Mo4 O4 104.5(2) . .
O10 Mo4 O9 100.9(2) . .
O4 Mo4 O9 97.4(2) . .
O10 Mo4 O5 101.7(2) . .
O4 Mo4 O5 96.6(2) . .
O9 Mo4 O5 149.44(18) . .
O10 Mo4 O3 99.6(2) . 2_565
O4 Mo4 O3 155.91(19) . 2_565
O9 Mo4 O3 78.33(17) . 2_565
O5 Mo4 O3 77.84(18) . 2_565
O10 Mo4 O3 174.7(2) . .
O4 Mo4 O3 80.77(18) . .
O9 Mo4 O3 77.49(17) . .
O5 Mo4 O3 78.12(17) . .
O3 Mo4 O3 75.15(17) 2_565 .
O10 Mo4 Mo6 89.89(18) . 2_565
O4 Mo4 Mo6 133.30(17) . 2_565
O9 Mo4 Mo6 35.93(13) . 2_565
O5 Mo4 Mo6 124.10(13) . 2_565
O3 Mo4 Mo6 46.26(12) 2_565 2_565
O3 Mo4 Mo6 85.92(11) . 2_565
O10 Mo4 Mo7 90.83(18) . 2_565
O4 Mo4 Mo7 132.68(17) . 2_565
O9 Mo4 Mo7 123.70(13) . 2_565
O5 Mo4 Mo7 36.09(13) . 2_565
O3 Mo4 Mo7 45.37(12) 2_565 2_565
O3 Mo4 Mo7 85.95(11) . 2_565
Mo6 Mo4 Mo7 90.20(3) 2_565 2_565
O25 Mo5 O26 103.8(2) . .
O25 Mo5 O23 104.7(2) . .
O26 Mo5 O23 101.0(2) . .
O25 Mo5 O24 88.7(2) . .
O26 Mo5 O24 159.74(18) . .
O23 Mo5 O24 90.91(17) . .
O25 Mo5 O22 159.08(19) . .
O26 Mo5 O22 96.11(18) . .
O23 Mo5 O22 77.30(17) . .
O24 Mo5 O22 70.37(16) . .
O25 Mo5 N1 95.3(2) . .
O26 Mo5 N1 83.31(19) . .
O23 Mo5 N1 157.76(19) . .
O24 Mo5 N1 79.68(17) . .
O22 Mo5 N1 80.56(17) . .
O25 Mo5 Mo1 139.17(16) . .
O26 Mo5 Mo1 90.59(15) . .
O23 Mo5 Mo1 34.52(13) . .
O24 Mo5 Mo1 90.07(12) . .
O22 Mo5 Mo1 45.30(11) . .
N1 Mo5 Mo1 124.58(14) . .
O12 Mo6 O13 105.7(3) . .
O12 Mo6 O11 100.5(2) . .
O13 Mo6 O11 100.0(2) . .
O12 Mo6 O9 99.0(2) . 2_565
O13 Mo6 O9 100.7(2) . 2_565
O11 Mo6 O9 146.42(19) . 2_565
O12 Mo6 O3 93.5(2) . .
O13 Mo6 O3 160.8(2) . .
O11 Mo6 O3 78.03(18) . .
O9 Mo6 O3 73.78(17) 2_565 .
O12 Mo6 O5 163.7(2) . .
O13 Mo6 O5 89.3(2) . .
O11 Mo6 O5 82.68(18) . .
O9 Mo6 O5 71.40(17) 2_565 .
O3 Mo6 O5 71.45(15) . .
O12 Mo6 Mo4 85.65(17) . 2_565
O13 Mo6 Mo4 135.57(19) . 2_565
O11 Mo6 Mo4 120.40(15) . 2_565
O9 Mo6 Mo4 34.98(13) 2_565 2_565
O3 Mo6 Mo4 42.37(10) . 2_565
O5 Mo6 Mo4 79.05(11) . 2_565
O6 Mo7 O8 104.3(2) . .
O6 Mo7 O7 101.9(3) . .
O8 Mo7 O7 100.8(2) . .
O6 Mo7 O5 98.4(2) . 2_565
O8 Mo7 O5 98.4(2) . 2_565
O7 Mo7 O5 147.6(2) . 2_565
O6 Mo7 O3 159.6(2) . .
O8 Mo7 O3 95.4(2) . .
O7 Mo7 O3 78.70(19) . .
O5 Mo7 O3 73.67(17) 2_565 .
O6 Mo7 O9 88.2(2) . .
O8 Mo7 O9 165.2(2) . .
O7 Mo7 O9 83.99(19) . .
O5 Mo7 O9 71.55(17) 2_565 .
O3 Mo7 O9 71.57(15) . .
O6 Mo7 Mo4 133.2(2) . 2_565
O8 Mo7 Mo4 86.70(17) . 2_565
O7 Mo7 Mo4 120.81(15) . 2_565
O5 Mo7 Mo4 34.92(13) 2_565 2_565
O3 Mo7 Mo4 42.12(11) . 2_565
O9 Mo7 Mo4 78.87(11) . 2_565
O28 Mo8 O27 104.5(3) . .
O28 Mo8 O11 103.5(3) . .
O27 Mo8 O11 97.8(2) . .
O28 Mo8 O7 103.6(3) . .
O27 Mo8 O7 98.4(2) . .
O11 Mo8 O7 143.7(2) . .
O28 Mo8 O4 92.9(2) . .
O27 Mo8 O4 162.5(2) . .
O11 Mo8 O4 77.01(19) . .
O7 Mo8 O4 77.9(2) . .
O28 Mo8 O3 161.9(2) . .
O27 Mo8 O3 93.5(2) . .
O11 Mo8 O3 73.73(17) . .
O7 Mo8 O3 73.00(17) . .
O4 Mo8 O3 69.06(15) . .
C3 N1 C1 106.8(5) . .
C3 N1 Mo5 132.3(4) . .
C1 N1 Mo5 120.6(4) . .
C3 N2 C2 107.5(5) . .
C3 N2 C7 129.2(6) . .
C2 N2 C7 122.7(6) . .
C4 N3 C6 105.8(5) . .
C4 N3 Co1 129.9(4) . .
C6 N3 Co1 119.8(4) . .
C5 N4 C4 107.6(5) . .
C5 N4 C13 123.4(5) . .
C4 N4 C13 128.2(5) . .
C12 N5 C10 121.9(8) . .
C12 N5 H5 119.1 . .
C10 N5 H5 119.1 . .
C18 N6 C15 123.2(6) . .
C18 N6 H6A 118.4 . .
C15 N6 H6A 118.4 . .

loop_
_geom_bond_atom_site_label_1
_geom_bond_atom_site_label_2
_geom_bond_distance
_geom_bond_site_symmetry_2
C1 C2 1.341(10) .
C1 N1 1.376(9) .
C1 H1 0.9300 .
C2 N2 1.378(9) .
C2 H2 0.9300 .
C3 N1 1.337(7) .
C3 N2 1.357(8) .
C3 C4 1.473(9) .
C4 N3 1.325(8) .
C4 N4 1.366(8) .
C5 C6 1.347(9) .
C5 N4 1.360(8) .
C5 H5A 0.9300 .
C6 N3 1.368(8) .
C6 H6 0.9300 .
C7 N2 1.470(8) .
C7 C8 1.515(10) .
C7 H7A 0.9700 .
C7 H7B 0.9700 .
C8 C9 1.347(11) .
C8 C10 1.366(10) .
C9 C11 1.392(13) .
C9 H9 0.9300 .
C10 N5 1.336(10) .
C10 H10 0.9300 .
C11 C12 1.320(14) .
C11 H11 0.9300 .
C12 N5 1.326(11) .
C12 H12 0.9300 .
C13 N4 1.469(8) .
C13 C14 1.508(9) .
C13 H13A 0.9700 .
C13 H13B 0.9700 .
C14 C15 1.376(9) .
C14 C16 1.380(9) .
C15 N6 1.346(9) .
C15 H15 0.9300 .
C16 C17 1.376(11) .
C16 H16 0.9300 .
C17 C18 1.391(11) .
C17 H17 0.9300 .
C18 N6 1.331(9) .
C18 H18 0.9300 .
O1W Co1 2.089(5) .
O3 Mo4 2.156(4) 2_565
O3 Mo7 2.287(4) .
O3 Mo6 2.311(4) .
O3 Mo4 2.360(4) .
O3 Mo8 2.482(4) .
O4 Mo4 1.741(5) .
O4 Mo8 2.269(5) .
O5 Mo4 1.944(5) .
O5 Mo7 2.000(5) 2_565
O5 Mo6 2.366(4) .
O6 Mo7 1.695(5) .
O7 Mo7 1.879(5) .
O7 Mo8 1.928(5) .
O6W Co2 2.110(7) .
O8 Mo7 1.717(5) .
O7W Co2 2.056(7) .
O9 Mo4 1.940(5) .
O9 Mo6 1.986(5) 2_565
O9 Mo7 2.349(4) .
O8W Co2 2.102(6) .
O10 Mo4 1.687(5) .
O11 Mo6 1.914(5) .
O11 Mo8 1.916(5) .
O12 Mo6 1.693(5) .
O13 Mo6 1.695(5) .
O14 Mo3 1.702(5) .
O15 Mo3 1.714(4) .
O16 Mo1 1.937(4) .
O16 Mo3 1.943(4) 2_676
O17 Mo1 1.705(4) .
O18 Mo1 1.696(4) .
O19 Mo2 1.934(4) 2_676
O19 Mo1 2.231(4) .
O19 Mo3 2.240(4) 2_676
O19 Mo2 2.496(4) .
O20 Mo2 1.747(4) .
O20 Mo3 2.344(4) 2_676
O22 Mo2 1.898(4) .
O22 Mo5 2.205(4) .
O22 Mo1 2.272(4) .
O23 Mo5 1.874(4) .
O23 Mo1 1.963(4) .
O24 Mo3 1.917(4) .
O24 Mo5 2.118(4) .
O24 Mo2 2.147(4) .
O25 Mo5 1.684(5) .
O26 Mo5 1.725(4) .
O26 Co1 2.051(4) .
O27 Mo8 1.711(5) .
O28 Mo8 1.696(5) .
O29 Mo2 1.694(4) .
Co1 O26 2.051(4) 2_766
Co1 O1W 2.089(5) 2_766
Co1 N3 2.092(5) .
Co1 N3 2.092(5) 2_766
Co2 O7W 2.056(7) 2_677
Co2 O8W 2.102(6) 2_677
Co2 O6W 2.110(7) 2_677
Mo1 Mo5 3.1953(12) .
Mo2 O19 1.934(4) 2_676
Mo3 O16 1.943(4) 2_676
Mo3 O19 2.240(4) 2_676
Mo3 O20 2.344(4) 2_676
Mo4 O3 2.156(4) 2_565
Mo4 Mo6 3.1977(11) 2_565
Mo4 Mo7 3.2111(11) 2_565
Mo5 N1 2.241(5) .
Mo6 O9 1.986(5) 2_565
Mo6 Mo4 3.1977(11) 2_565
Mo7 O5 2.000(5) 2_565
Mo7 Mo4 3.2111(11) 2_565
N5 H5 0.8600 .
N6 H6A 0.8600 .

loop_
_geom_torsion_atom_site_label_1
_geom_torsion_atom_site_label_2
_geom_torsion_atom_site_label_3
_geom_torsion_atom_site_label_4
_geom_torsion
_geom_torsion_site_symmetry_1
_geom_torsion_site_symmetry_4
N1 C1 C2 N2 -0.4(8) . .
N1 C3 C4 N3 -73.7(9) . .
N2 C3 C4 N3 105.8(7) . .
N1 C3 C4 N4 121.5(7) . .
N2 C3 C4 N4 -59.0(8) . .
N4 C5 C6 N3 0.5(8) . .
N2 C7 C8 C9 76.1(9) . .
N2 C7 C8 C10 -103.8(7) . .
C10 C8 C9 C11 1.7(13) . .
C7 C8 C9 C11 -178.3(8) . .
C9 C8 C10 N5 0.1(11) . .
C7 C8 C10 N5 -179.9(6) . .
C8 C9 C11 C12 -3.6(16) . .
C9 C11 C12 N5 3.7(15) . .
N4 C13 C14 C15 49.5(8) . .
N4 C13 C14 C16 -128.3(7) . .
C16 C14 C15 N6 -3.6(10) . .
C13 C14 C15 N6 178.5(6) . .
C15 C14 C16 C17 2.1(11) . .
C13 C14 C16 C17 179.9(7) . .
C14 C16 C17 C18 -0.4(13) . .
C16 C17 C18 N6 0.1(12) . .
Mo5 O26 Co1 O26 77(100) . 2_766
Mo5 O26 Co1 O1W 23.7(10) . .
Mo5 O26 Co1 O1W -156.3(10) . 2_766
Mo5 O26 Co1 N3 -64.3(10) . .
Mo5 O26 Co1 N3 115.7(10) . 2_766
Mo3 O16 Mo1 O18 178.1(2) 2_676 .
Mo3 O16 Mo1 O17 71.9(3) 2_676 .
Mo3 O16 Mo1 O23 -55.4(4) 2_676 .
Mo3 O16 Mo1 O19 -18.8(2) 2_676 .
Mo3 O16 Mo1 O22 -93.6(2) 2_676 .
Mo3 O16 Mo1 Mo5 -90.8(2) 2_676 .
Mo5 O23 Mo1 O18 67.7(2) . .
Mo5 O23 Mo1 O17 173.4(2) . .
Mo5 O23 Mo1 O16 -58.6(4) . .
Mo5 O23 Mo1 O19 -93.7(2) . .
Mo5 O23 Mo1 O22 -18.86(18) . .
Mo2 O19 Mo1 O18 -150.9(6) 2_676 .
Mo3 O19 Mo1 O18 79.3(6) 2_676 .
Mo2 O19 Mo1 O18 -16.7(7) . .
Mo2 O19 Mo1 O17 44.5(5) 2_676 .
Mo3 O19 Mo1 O17 -85.3(2) 2_676 .
Mo2 O19 Mo1 O17 178.7(2) . .
Mo2 O19 Mo1 O16 144.5(5) 2_676 .
Mo3 O19 Mo1 O16 14.74(15) 2_676 .
Mo2 O19 Mo1 O16 -81.28(17) . .
Mo2 O19 Mo1 O23 -52.1(5) 2_676 .
Mo3 O19 Mo1 O23 178.09(17) 2_676 .
Mo2 O19 Mo1 O23 82.07(16) . .
Mo2 O19 Mo1 O22 -127.4(5) 2_676 .
Mo3 O19 Mo1 O22 102.84(16) 2_676 .
Mo2 O19 Mo1 O22 6.83(13) . .
Mo2 O19 Mo1 Mo5 -84.9(5) 2_676 .
Mo3 O19 Mo1 Mo5 145.35(12) 2_676 .
Mo2 O19 Mo1 Mo5 49.33(11) . .
Mo2 O22 Mo1 O18 162.8(2) . .
Mo5 O22 Mo1 O18 -85.05(19) . .
Mo2 O22 Mo1 O17 -43.0(8) . .
Mo5 O22 Mo1 O17 69.1(8) . .
Mo2 O22 Mo1 O16 64.7(2) . .
Mo5 O22 Mo1 O16 176.83(16) . .
Mo2 O22 Mo1 O23 -97.4(2) . .
Mo5 O22 Mo1 O23 14.68(14) . .
Mo2 O22 Mo1 O19 -9.86(19) . .
Mo5 O22 Mo1 O19 102.26(16) . .
Mo2 O22 Mo1 Mo5 -112.1(2) . .
Mo3 O20 Mo2 O29 175.2(2) 2_676 .
Mo3 O20 Mo2 O22 67.7(2) 2_676 .
Mo3 O20 Mo2 O19 -77.5(2) 2_676 2_676
Mo3 O20 Mo2 O24 -10.6(6) 2_676 .
Mo3 O20 Mo2 O19 -3.07(17) 2_676 .
Mo5 O22 Mo2 O29 89.7(2) . .
Mo1 O22 Mo2 O29 -169.7(2) . .
Mo5 O22 Mo2 O20 -163.60(19) . .
Mo1 O22 Mo2 O20 -62.9(2) . .
Mo5 O22 Mo2 O19 -46.4(3) . 2_676
Mo1 O22 Mo2 O19 54.2(4) . 2_676
Mo5 O22 Mo2 O24 -5.77(16) . .
Mo1 O22 Mo2 O24 94.9(2) . .
Mo5 O22 Mo2 O19 -91.89(19) . .
Mo1 O22 Mo2 O19 8.77(17) . .
Mo3 O24 Mo2 O29 87.3(2) . .
Mo5 O24 Mo2 O29 -96.8(2) . .
Mo3 O24 Mo2 O20 -87.0(5) . .
Mo5 O24 Mo2 O20 88.9(5) . .
Mo3 O24 Mo2 O22 -170.1(2) . .
Mo5 O24 Mo2 O22 5.83(17) . .
Mo3 O24 Mo2 O19 -15.64(18) . 2_676
Mo5 O24 Mo2 O19 160.3(2) . 2_676
Mo3 O24 Mo2 O19 -94.36(19) . .
Mo5 O24 Mo2 O19 81.58(17) . .
Mo2 O19 Mo2 O29 -158(5) 2_676 .
Mo1 O19 Mo2 O29 41(5) . .
Mo3 O19 Mo2 O29 -53(5) 2_676 .
Mo2 O19 Mo2 O20 -102.1(2) 2_676 .
Mo1 O19 Mo2 O20 97.41(19) . .
Mo3 O19 Mo2 O20 2.87(16) 2_676 .
Mo2 O19 Mo2 O22 152.3(2) 2_676 .
Mo1 O19 Mo2 O22 -8.15(16) . .
Mo3 O19 Mo2 O22 -102.69(18) 2_676 .
Mo2 O19 Mo2 O19 0.0 2_676 2_676
Mo1 O19 Mo2 O19 -160.5(3) . 2_676
Mo3 O19 Mo2 O19 105.0(2) 2_676 2_676
Mo2 O19 Mo2 O24 75.07(18) 2_676 .
Mo1 O19 Mo2 O24 -85.41(16) . .
Mo3 O19 Mo2 O24 -179.95(15) 2_676 .
Mo5 O24 Mo3 O14 -5.1(5) . .
Mo2 O24 Mo3 O14 167.3(2) . .
Mo5 O24 Mo3 O15 101.5(4) . .
Mo2 O24 Mo3 O15 -86.1(2) . .
Mo5 O24 Mo3 O16 -144.8(4) . 2_676
Mo2 O24 Mo3 O16 27.6(4) . 2_676
Mo5 O24 Mo3 O19 -158.8(5) . 2_676
Mo2 O24 Mo3 O19 13.60(16) . 2_676
Mo5 O24 Mo3 O20 -86.1(4) . 2_676
Mo2 O24 Mo3 O20 86.27(18) . 2_676
Mo8 O4 Mo4 O10 -179.2(3) . .
Mo8 O4 Mo4 O9 -75.8(3) . .
Mo8 O4 Mo4 O5 76.9(3) . .
Mo8 O4 Mo4 O3 2.0(7) . 2_565
Mo8 O4 Mo4 O3 0.1(2) . .
Mo8 O4 Mo4 Mo6 -75.3(3) . 2_565
Mo8 O4 Mo4 Mo7 75.8(3) . 2_565
Mo6 O9 Mo4 O10 -74.3(3) 2_565 .
Mo7 O9 Mo4 O10 171.1(2) . .
Mo6 O9 Mo4 O4 179.3(2) 2_565 .
Mo7 O9 Mo4 O4 64.7(2) . .
Mo6 O9 Mo4 O5 62.7(4) 2_565 .
Mo7 O9 Mo4 O5 -51.8(4) . .
Mo6 O9 Mo4 O3 23.33(19) 2_565 2_565
Mo7 O9 Mo4 O3 -91.2(2) . 2_565
Mo6 O9 Mo4 O3 100.5(2) 2_565 .
Mo7 O9 Mo4 O3 -14.09(17) . .
Mo7 O9 Mo4 Mo6 -114.6(3) . 2_565
Mo6 O9 Mo4 Mo7 24.1(2) 2_565 2_565
Mo7 O9 Mo4 Mo7 -90.50(19) . 2_565
Mo7 O5 Mo4 O10 75.0(3) 2_565 .
Mo6 O5 Mo4 O10 -171.9(2) . .
Mo7 O5 Mo4 O4 -178.6(2) 2_565 .
Mo6 O5 Mo4 O4 -65.5(2) . .
Mo7 O5 Mo4 O9 -61.9(4) 2_565 .
Mo6 O5 Mo4 O9 51.2(4) . .
Mo7 O5 Mo4 O3 -22.42(19) 2_565 2_565
Mo6 O5 Mo4 O3 90.7(2) . 2_565
Mo7 O5 Mo4 O3 -99.6(2) 2_565 .
Mo6 O5 Mo4 O3 13.54(17) . .
Mo7 O5 Mo4 Mo6 -22.9(3) 2_565 2_565
Mo6 O5 Mo4 Mo6 90.23(19) . 2_565
Mo6 O5 Mo4 Mo7 113.1(3) . 2_565
Mo4 O3 Mo4 O10 -8(2) 2_565 .
Mo7 O3 Mo4 O10 87(2) . .
Mo6 O3 Mo4 O10 -101(2) . .
Mo8 O3 Mo4 O10 173(2) . .
Mo4 O3 Mo4 O4 179.2(2) 2_565 .
Mo7 O3 Mo4 O4 -86.0(2) . .
Mo6 O3 Mo4 O4 85.6(2) . .
Mo8 O3 Mo4 O4 -0.11(19) . .
Mo4 O3 Mo4 O9 -81.1(2) 2_565 .
Mo7 O3 Mo4 O9 13.76(17) . .
Mo6 O3 Mo4 O9 -174.6(2) . .
Mo8 O3 Mo4 O9 99.64(17) . .
Mo4 O3 Mo4 O5 80.4(2) 2_565 .
Mo7 O3 Mo4 O5 175.21(19) . .
Mo6 O3 Mo4 O5 -13.20(17) . .
Mo8 O3 Mo4 O5 -98.92(17) . .
Mo4 O3 Mo4 O3 0.0 2_565 2_565
Mo7 O3 Mo4 O3 94.8(2) . 2_565
Mo6 O3 Mo4 O3 -93.6(2) . 2_565
Mo8 O3 Mo4 O3 -179.3(3) . 2_565
Mo4 O3 Mo4 Mo6 -45.72(14) 2_565 2_565
Mo7 O3 Mo4 Mo6 49.10(12) . 2_565
Mo6 O3 Mo4 Mo6 -139.31(13) . 2_565
Mo8 O3 Mo4 Mo6 134.97(11) . 2_565
Mo4 O3 Mo4 Mo7 44.77(14) 2_565 2_565
Mo7 O3 Mo4 Mo7 139.59(13) . 2_565
Mo6 O3 Mo4 Mo7 -48.82(12) . 2_565
Mo8 O3 Mo4 Mo7 -134.53(11) . 2_565
Co1 O26 Mo5 O25 -69.0(10) . .
Co1 O26 Mo5 O23 -177.3(10) . .
Co1 O26 Mo5 O24 57.8(13) . .
Co1 O26 Mo5 O22 104.5(10) . .
Co1 O26 Mo5 N1 24.8(10) . .
Co1 O26 Mo5 Mo1 149.6(10) . .
Mo1 O23 Mo5 O25 177.7(2) . .
Mo1 O23 Mo5 O26 -74.7(2) . .
Mo1 O23 Mo5 O24 88.8(2) . .
Mo1 O23 Mo5 O22 19.15(18) . .
Mo1 O23 Mo5 N1 24.5(6) . .
Mo3 O24 Mo5 O25 -13.5(5) . .
Mo2 O24 Mo5 O25 174.0(2) . .
Mo3 O24 Mo5 O26 -142.4(5) . .
Mo2 O24 Mo5 O26 45.1(6) . .
Mo3 O24 Mo5 O23 91.2(4) . .
Mo2 O24 Mo5 O23 -81.33(19) . .
Mo3 O24 Mo5 O22 167.4(5) . .
Mo2 O24 Mo5 O22 -5.16(15) . .
Mo3 O24 Mo5 N1 -109.0(5) . .
Mo2 O24 Mo5 N1 78.4(2) . .
Mo3 O24 Mo5 Mo1 125.7(4) . .
Mo2 O24 Mo5 Mo1 -46.81(14) . .
Mo2 O22 Mo5 O25 3.7(6) . .
Mo1 O22 Mo5 O25 -113.1(5) . .
Mo2 O22 Mo5 O26 -158.5(2) . .
Mo1 O22 Mo5 O26 84.75(18) . .
Mo2 O22 Mo5 O23 101.6(2) . .
Mo1 O22 Mo5 O23 -15.16(15) . .
Mo2 O22 Mo5 O24 6.02(17) . .
Mo1 O22 Mo5 O24 -110.77(17) . .
Mo2 O22 Mo5 N1 -76.3(2) . .
Mo1 O22 Mo5 N1 166.90(17) . .
Mo2 O22 Mo5 Mo1 116.8(2) . .
O18 Mo1 Mo5 O25 -117.1(3) . .
O17 Mo1 Mo5 O25 -11.9(3) . .
O16 Mo1 Mo5 O25 145.9(3) . .
O23 Mo1 Mo5 O25 -3.4(3) . .
O19 Mo1 Mo5 O25 79.9(3) . .
O22 Mo1 Mo5 O25 149.8(3) . .
O18 Mo1 Mo5 O26 -5.0(2) . .
O17 Mo1 Mo5 O26 100.2(2) . .
O16 Mo1 Mo5 O26 -102.0(2) . .
O23 Mo1 Mo5 O26 108.7(3) . .
O19 Mo1 Mo5 O26 -168.01(17) . .
O22 Mo1 Mo5 O26 -98.0(2) . .
O18 Mo1 Mo5 O23 -113.7(3) . .
O17 Mo1 Mo5 O23 -8.5(3) . .
O16 Mo1 Mo5 O23 149.3(3) . .
O19 Mo1 Mo5 O23 83.3(2) . .
O22 Mo1 Mo5 O23 153.2(3) . .
O18 Mo1 Mo5 O24 154.79(19) . .
O17 Mo1 Mo5 O24 -100.0(2) . .
O16 Mo1 Mo5 O24 57.77(18) . .
O23 Mo1 Mo5 O24 -91.5(2) . .
O19 Mo1 Mo5 O24 -8.26(15) . .
O22 Mo1 Mo5 O24 61.73(18) . .
O18 Mo1 Mo5 O22 93.1(2) . .
O17 Mo1 Mo5 O22 -161.7(2) . .
O16 Mo1 Mo5 O22 -4.0(2) . .
O23 Mo1 Mo5 O22 -153.2(3) . .
O19 Mo1 Mo5 O22 -69.99(18) . .
O18 Mo1 Mo5 N1 77.3(2) . .
O17 Mo1 Mo5 N1 -177.5(2) . .
O16 Mo1 Mo5 N1 -19.7(2) . .
O23 Mo1 Mo5 N1 -169.0(3) . .
O19 Mo1 Mo5 N1 -85.74(19) . .
O22 Mo1 Mo5 N1 -15.8(2) . .
Mo8 O11 Mo6 O12 68.4(3) . .
Mo8 O11 Mo6 O13 176.6(3) . .
Mo8 O11 Mo6 O9 -56.2(5) . 2_565
Mo8 O11 Mo6 O3 -22.9(2) . .
Mo8 O11 Mo6 O5 -95.4(3) . .
Mo8 O11 Mo6 Mo4 -22.7(3) . 2_565
Mo4 O3 Mo6 O12 79.7(2) 2_565 .
Mo7 O3 Mo6 O12 -22.5(7) . .
Mo4 O3 Mo6 O12 -175.1(2) . .
Mo8 O3 Mo6 O12 -84.4(2) . .
Mo4 O3 Mo6 O13 -94.3(7) 2_565 .
Mo7 O3 Mo6 O13 163.5(7) . .
Mo4 O3 Mo6 O13 11.0(7) . .
Mo8 O3 Mo6 O13 101.6(7) . .
Mo4 O3 Mo6 O11 179.74(19) 2_565 .
Mo7 O3 Mo6 O11 77.5(7) . .
Mo4 O3 Mo6 O11 -75.05(19) . .
Mo8 O3 Mo6 O11 15.63(16) . .
Mo4 O3 Mo6 O9 -18.69(16) 2_565 2_565
Mo7 O3 Mo6 O9 -120.9(7) . 2_565
Mo4 O3 Mo6 O9 86.52(18) . 2_565
Mo8 O3 Mo6 O9 177.20(17) . 2_565
Mo4 O3 Mo6 O5 -94.05(17) 2_565 .
Mo7 O3 Mo6 O5 163.7(7) . .
Mo4 O3 Mo6 O5 11.16(14) . .
Mo8 O3 Mo6 O5 101.84(15) . .
Mo7 O3 Mo6 Mo4 -102.2(7) . 2_565
Mo4 O3 Mo6 Mo4 105.21(19) . 2_565
Mo8 O3 Mo6 Mo4 -164.1(2) . 2_565
Mo4 O5 Mo6 O12 -37.1(9) . .
Mo7 O5 Mo6 O12 79.2(8) 2_565 .
Mo4 O5 Mo6 O13 165.6(3) . .
Mo7 O5 Mo6 O13 -78.0(2) 2_565 .
Mo4 O5 Mo6 O11 65.5(2) . .
Mo7 O5 Mo6 O11 -178.2(2) 2_565 .
Mo4 O5 Mo6 O9 -92.9(2) . 2_565
Mo7 O5 Mo6 O9 23.45(19) 2_565 2_565
Mo4 O5 Mo6 O3 -14.29(18) . .
Mo7 O5 Mo6 O3 102.0(2) 2_565 .
Mo4 O5 Mo6 Mo4 -57.51(17) . 2_565
Mo7 O5 Mo6 Mo4 58.82(15) 2_565 2_565
Mo8 O7 Mo7 O6 -178.9(3) . .
Mo8 O7 Mo7 O8 -71.6(3) . .
Mo8 O7 Mo7 O5 53.7(5) . 2_565
Mo8 O7 Mo7 O3 21.9(2) . .
Mo8 O7 Mo7 O9 94.2(3) . .
Mo8 O7 Mo7 Mo4 21.0(3) . 2_565
Mo4 O3 Mo7 O6 87.5(7) 2_565 .
Mo6 O3 Mo7 O6 -170.5(7) . .
Mo4 O3 Mo7 O6 -17.9(7) . .
Mo8 O3 Mo7 O6 -108.6(6) . .
Mo4 O3 Mo7 O8 -78.9(2) 2_565 .
Mo6 O3 Mo7 O8 23.1(7) . .
Mo4 O3 Mo7 O8 175.7(2) . .
Mo8 O3 Mo7 O8 85.0(2) . .
Mo4 O3 Mo7 O7 -178.9(2) 2_565 .
Mo6 O3 Mo7 O7 -76.8(7) . .
Mo4 O3 Mo7 O7 75.71(19) . .
Mo8 O3 Mo7 O7 -14.99(17) . .
Mo4 O3 Mo7 O5 18.21(16) 2_565 2_565
Mo6 O3 Mo7 O5 120.3(7) . 2_565
Mo4 O3 Mo7 O5 -87.19(18) . 2_565
Mo8 O3 Mo7 O5 -177.88(17) . 2_565
Mo4 O3 Mo7 O9 93.73(17) 2_565 .
Mo6 O3 Mo7 O9 -164.2(7) . .
Mo4 O3 Mo7 O9 -11.66(14) . .
Mo8 O3 Mo7 O9 -102.36(16) . .
Mo6 O3 Mo7 Mo4 102.1(7) . 2_565
Mo4 O3 Mo7 Mo4 -105.40(19) . 2_565
Mo8 O3 Mo7 Mo4 163.9(2) . 2_565
Mo4 O9 Mo7 O6 -167.2(3) . .
Mo6 O9 Mo7 O6 75.7(3) 2_565 .
Mo4 O9 Mo7 O8 44.7(9) . .
Mo6 O9 Mo7 O8 -72.4(8) 2_565 .
Mo4 O9 Mo7 O7 -65.1(2) . .
Mo6 O9 Mo7 O7 177.8(2) 2_565 .
Mo4 O9 Mo7 O5 93.4(2) . 2_565
Mo6 O9 Mo7 O5 -23.74(19) 2_565 2_565
Mo4 O9 Mo7 O3 14.98(18) . .
Mo6 O9 Mo7 O3 -102.1(2) 2_565 .
Mo4 O9 Mo7 Mo4 57.99(17) . 2_565
Mo6 O9 Mo7 Mo4 -59.13(15) 2_565 2_565
Mo6 O11 Mo8 O28 -176.8(3) . .
Mo6 O11 Mo8 O27 -69.7(3) . .
Mo6 O11 Mo8 O7 46.0(5) . .
Mo6 O11 Mo8 O4 93.3(3) . .
Mo6 O11 Mo8 O3 21.7(2) . .
Mo7 O7 Mo8 O28 177.8(3) . .
Mo7 O7 Mo8 O27 70.5(3) . .
Mo7 O7 Mo8 O11 -45.0(5) . .
Mo7 O7 Mo8 O4 -92.2(3) . .
Mo7 O7 Mo8 O3 -20.6(2) . .
Mo4 O4 Mo8 O28 179.3(3) . .
Mo4 O4 Mo8 O27 -3.1(9) . .
Mo4 O4 Mo8 O11 -77.5(3) . .
Mo4 O4 Mo8 O7 76.1(3) . .
Mo4 O4 Mo8 O3 -0.1(2) . .
Mo4 O3 Mo8 O28 -179.2(9) 2_565 .
Mo7 O3 Mo8 O28 96.5(8) . .
Mo6 O3 Mo8 O28 -99.6(8) . .
Mo4 O3 Mo8 O28 -1.6(9) . .
Mo4 O3 Mo8 O27 1.6(8) 2_565 .
Mo7 O3 Mo8 O27 -82.7(2) . .
Mo6 O3 Mo8 O27 81.2(2) . .
Mo4 O3 Mo8 O27 179.2(2) . .
Mo4 O3 Mo8 O11 -95.5(8) 2_565 .
Mo7 O3 Mo8 O11 -179.79(19) . .
Mo6 O3 Mo8 O11 -15.91(17) . .
Mo4 O3 Mo8 O11 82.10(18) . .
Mo4 O3 Mo8 O7 99.3(8) 2_565 .
Mo7 O3 Mo8 O7 14.98(17) . .
Mo6 O3 Mo8 O7 178.9(2) . .
Mo4 O3 Mo8 O7 -83.13(19) . .
Mo4 O3 Mo8 O4 -177.5(8) 2_565 .
Mo7 O3 Mo8 O4 98.20(18) . .
Mo6 O3 Mo8 O4 -97.92(18) . .
Mo4 O3 Mo8 O4 0.09(16) . .
N2 C3 N1 C1 -0.5(7) . .
C4 C3 N1 C1 179.1(6) . .
N2 C3 N1 Mo5 -173.5(4) . .
C4 C3 N1 Mo5 6.0(10) . .
C2 C1 N1 C3 0.5(7) . .
C2 C1 N1 Mo5 174.6(5) . .
O25 Mo5 N1 C3 137.4(5) . .
O26 Mo5 N1 C3 34.1(5) . .
O23 Mo5 N1 C3 -68.6(8) . .
O24 Mo5 N1 C3 -134.8(6) . .
O22 Mo5 N1 C3 -63.2(5) . .
Mo1 Mo5 N1 C3 -52.0(6) . .
O25 Mo5 N1 C1 -34.8(5) . .
O26 Mo5 N1 C1 -138.1(5) . .
O23 Mo5 N1 C1 119.2(6) . .
O24 Mo5 N1 C1 52.9(5) . .
O22 Mo5 N1 C1 124.5(5) . .
Mo1 Mo5 N1 C1 135.8(4) . .
N1 C3 N2 C2 0.3(7) . .
C4 C3 N2 C2 -179.4(6) . .
N1 C3 N2 C7 171.7(6) . .
C4 C3 N2 C7 -8.0(10) . .
C1 C2 N2 C3 0.1(8) . .
C1 C2 N2 C7 -172.0(6) . .
C8 C7 N2 C3 -105.1(8) . .
C8 C7 N2 C2 65.1(8) . .
N4 C4 N3 C6 0.3(7) . .
C3 C4 N3 C6 -166.3(6) . .
N4 C4 N3 Co1 -155.2(4) . .
C3 C4 N3 Co1 38.2(9) . .
C5 C6 N3 C4 -0.5(8) . .
C5 C6 N3 Co1 158.0(5) . .
O26 Co1 N3 C4 -158.0(6) 2_766 .
O26 Co1 N3 C4 22.0(6) . .
O1W Co1 N3 C4 -73.0(6) . .
O1W Co1 N3 C4 107.0(6) 2_766 .
N3 Co1 N3 C4 -44(100) 2_766 .
O26 Co1 N3 C6 49.4(5) 2_766 .
O26 Co1 N3 C6 -130.6(5) . .
O1W Co1 N3 C6 134.4(5) . .
O1W Co1 N3 C6 -45.6(5) 2_766 .
N3 Co1 N3 C6 164(100) 2_766 .
C6 C5 N4 C4 -0.3(7) . .
C6 C5 N4 C13 -170.9(6) . .
N3 C4 N4 C5 0.1(7) . .
C3 C4 N4 C5 166.8(6) . .
N3 C4 N4 C13 170.0(6) . .
C3 C4 N4 C13 -23.2(10) . .
C14 C13 N4 C5 55.5(8) . .
C14 C13 N4 C4 -113.0(7) . .
C11 C12 N5 C10 -2.0(13) . .
C8 C10 N5 C12 0.0(11) . .
C17 C18 N6 C15 -1.7(11) . .
C14 C15 N6 C18 3.5(10) . .
